data_2021629
loop_
_publ_author_name
'Alvarenga, Meiry E.'
'Valdo, Ana Karoline S. M.'
'Ribeiro, Leandro'
'Do Nascimento Neto, Jos\'e Antonio'
'De Araujo, Debora P.'
'Da Silva, Cleiton Moreira'
'De F\'atima, \^Angelo'
'Martins, Felipe T.'

_publ_section_title
;
 Exploring the structural landscape of
 2-(thiophen-2-yl)-1,3-benzothiazole: high-<i>Z</i>' packing polymorphism
 and cocrystallization with calix[4]tube
;
_journal_coeditor_code QS3080
_journal_issue 6
_journal_name_full 'Acta Crystallographica Section C'
_journal_page_first
;
;
_journal_paper_doi 10.1107/S2053229619005886
_journal_volume 75
_journal_year 2019
_chemical_formula_iupac 'C11 H7 N S2'
_chemical_formula_moiety 'C11 H7 N S2'
_chemical_formula_sum 'C11 H7 N S2'
_chemical_formula_weight 217.26
_chemical_name_systematic
;
2-(Thiophen-2-yl)-1,3-benzothiazole
;
_space_group_crystal_system triclinic
_space_group_IT_number 2
_space_group_name_Hall '-P 1'
_space_group_name_H-M_alt 'P -1'
_symmetry_space_group_name_Hall '-P 1'
_symmetry_space_group_name_H-M 'P -1'
_atom_sites_solution_hydrogens geom
_audit_creation_method SHELXL-2014/7
_cell_angle_alpha 117.741(2)
_cell_angle_beta 92.687(2)
_cell_angle_gamma 106.548(2)
_cell_formula_units_Z 8
_cell_length_a 12.5339(3)
_cell_length_b 13.5178(4)
_cell_length_c 14.4107(4)
_cell_measurement_reflns_used 2578
_cell_measurement_temperature 296(2)
_cell_measurement_theta_max 64.72
_cell_measurement_theta_min 3.55
_cell_volume 2024.60(11)
_computing_cell_refinement
;
APEX2 (Bruker, 2003)
;
_computing_data_collection
;
APEX2 (Bruker, 2003)
;
_computing_data_reduction
;
SAINT (Bruker, 2003)
;
_computing_molecular_graphics
;
ORTEP-3 (Farrugia, 2012), Mercury (Macrae <i>et al.</i>, 2008)
and
<i>Chimera<</i> (Pettersen <i>et al.</i>, 2004)
;
_computing_publication_material
;
SHELXL2014 (Sheldrick, 2015)
;
_computing_structure_refinement
;
SHELXL2014 (Sheldrick, 2015)
;
_computing_structure_solution
;
SHELXS2014 (Sheldrick, 2015)
;
_diffrn_ambient_temperature 296(2)
_diffrn_measured_fraction_theta_full 0.980
_diffrn_measured_fraction_theta_max 0.980
_diffrn_measurement_device_type 'Bruker APEXII CCD'
_diffrn_measurement_method CCD
_diffrn_radiation_type CuK\a
_diffrn_radiation_wavelength 1.54178
_diffrn_reflns_av_R_equivalents 0.1026
_diffrn_reflns_av_unetI/netI 0.2699
_diffrn_reflns_limit_h_max 14
_diffrn_reflns_limit_h_min -14
_diffrn_reflns_limit_k_max 16
_diffrn_reflns_limit_k_min -15
_diffrn_reflns_limit_l_max 13
_diffrn_reflns_limit_l_min -16
_diffrn_reflns_number 23870
_diffrn_reflns_theta_full 67.180
_diffrn_reflns_theta_max 67.180
_diffrn_reflns_theta_min 3.545
_exptl_absorpt_coefficient_mu 4.389
_exptl_absorpt_correction_T_max 0.704
_exptl_absorpt_correction_T_min 0.501
_exptl_absorpt_correction_type multi-scan
_exptl_absorpt_process_details
;
(Blessing, 1995)
;
_exptl_crystal_colour colourless
_exptl_crystal_density_diffrn 1.426
_exptl_crystal_description prism
_exptl_crystal_F_000 896.0
_exptl_crystal_size_max 0.12
_exptl_crystal_size_mid 0.10
_exptl_crystal_size_min 0.08
_refine_diff_density_max 0.408
_refine_diff_density_min -0.210
_refine_ls_extinction_method none
_refine_ls_goodness_of_fit_ref 1.007
_refine_ls_hydrogen_treatment constr
_refine_ls_matrix_type full
_refine_ls_number_parameters 796
_refine_ls_number_reflns 7091
_refine_ls_number_restraints 1573
_refine_ls_restrained_S_all 0.994
_refine_ls_R_factor_all 0.1998
_refine_ls_R_factor_gt 0.0644
_refine_ls_shift/su_max 0.000
_refine_ls_shift/su_mean 0.000
_refine_ls_structure_factor_coef Fsqd
_refine_ls_weighting_details 'w=1/[\s^2^(Fo^2^)+(0.1156P)^2^] where P=(Fo^2^+2Fc^2^)/3'
_refine_ls_weighting_scheme calc
_refine_ls_wR_factor_gt 0.1645
_refine_ls_wR_factor_ref 0.2067
_reflns_number_gt 3799
_reflns_number_total 7091
_reflns_threshold_expression 'I > 2\s(I)'
_cod_data_source_file qs3080sup1.cif
_cod_data_source_block 3
_cod_database_code 2021629
_shelx_space_group_comment
;
The symmetry employed for this shelxl refinement is uniquely defined
by the following loop, which should always be used as a source of
symmetry information in preference to the above space-group names.
They are only intended as comments.
;

loop_
_space_group_symop_operation_xyz
'x, y, z'
'-x, -y, -z'

loop_
_atom_site_type_symbol
_atom_site_label
_atom_site_fract_x
_atom_site_fract_y
_atom_site_fract_z
_atom_site_U_iso_or_equiv
_atom_site_adp_type
_atom_site_calc_flag
_atom_site_occupancy
_atom_site_disorder_assembly
_atom_site_disorder_group
S S7A 0.87903(16) 0.30271(15) 0.56972(17) 0.0750(5) Uani d 0.740(2) A 1
S S8A 1.1401(4) 0.2437(4) 0.3750(4) 0.0850(9) Uani d 0.740(2) A 1
C C34A 0.9739(16) 0.0914(16) 0.6419(17) 0.069(3) Uani d 0.740(2) A 1
H H34A 1.0259 0.0521 0.6214 0.083 Uiso calc 0.740(2) A 1
C C34B 1.124(4) 0.248(4) 0.358(4) 0.083(6) Uani d 0.260(2) A 2
H H34B 1.1575 0.1898 0.3394 0.100 Uiso calc 0.260(2) A 2
S S1A 0.51379(16) 0.1683(2) 0.10136(17) 0.0730(5) Uani d 0.895(2) B 1
S S2A 0.15198(15) -0.0100(2) 0.06412(14) 0.0900(6) Uani d 0.895(2) B 1
S S3A 0.5124(2) 0.6704(3) 0.0727(3) 0.0630(6) Uani d 0.664(2) C 1
C C12B 0.187(3) 0.624(2) -0.084(3) 0.083(8) Uani d 0.336(2) C 2
H H12B 0.1616 0.6844 -0.0803 0.100 Uiso calc 0.336(2) C 2
S S5A 0.4797(2) 0.4902(2) 0.2295(2) 0.0700(6) Uani d 0.709(2) D 1
C C23B 0.149(3) 0.432(2) 0.074(3) 0.081(8) Uani d 0.291(2) D 2
H H23B 0.1126 0.4869 0.0854 0.097 Uiso calc 0.291(2) D 2
S S8B 0.9722(12) 0.0994(14) 0.6301(13) 0.088(3) Uani d 0.260(2) A 2
C C43 1.0751(6) 0.3714(4) 0.3189(4) 0.1033(18) Uani d 1 . .
H H43 1.0720 0.4138 0.2839 0.124 Uiso calc 1 . .
C C42 1.0042(5) 0.3650(5) 0.3888(5) 0.0937(15) Uani d 1 . .
H H42 0.9496 0.4012 0.4076 0.112 Uiso calc 1 A 1
C C41A 1.0328(9) 0.2880(7) 0.4285(7) 0.074(2) Uani d 0.740(2) A 1
C C40A 0.9832(7) 0.2541(5) 0.5058(6) 0.0663(14) Uani d 0.740(2) A 1
N N4A 1.0189(6) 0.1840(5) 0.5274(6) 0.0650(14) Uani d 0.740(2) A 1
C C39A 0.9561(5) 0.1664(5) 0.6010(5) 0.0569(13) Uani d 0.740(2) A 1
C C35 0.9067(5) 0.0825(4) 0.7146(4) 0.0838(14) Uani d 1 . .
H H35 0.9134 0.0354 0.7437 0.101 Uiso calc 1 A 1
C C36 0.8319(4) 0.1418(4) 0.7430(4) 0.0845(14) Uani d 1 . .
H H36 0.7882 0.1351 0.7915 0.101 Uiso calc 1 . .
C C37 0.8205(4) 0.2103(4) 0.7012(5) 0.0891(14) Uani d 1 . .
H H37 0.7691 0.2503 0.7224 0.107 Uiso calc 1 A 1
C C44 1.1488(5) 0.3122(4) 0.3050(4) 0.0917(15) Uani d 1 . .
H H44 1.1998 0.3103 0.2600 0.110 Uiso calc 1 A 1
C C3 0.6938(4) 0.4163(4) 0.4025(5) 0.0896(14) Uani d 1 . .
H H3 0.7672 0.4684 0.4400 0.108 Uiso calc 1 . .
C C4 0.6719(4) 0.3455(4) 0.2914(5) 0.0815(13) Uani d 1 . .
H H4 0.7300 0.3524 0.2545 0.098 Uiso calc 1 B 1
C C5A 0.5650(4) 0.2659(5) 0.2365(4) 0.0638(12) Uani d 0.895(2) B 1
C C7A 0.3791(4) 0.1255(4) 0.1259(4) 0.0596(11) Uani d 0.895(2) B 1
C C8A 0.2831(4) 0.0371(4) 0.0392(4) 0.0628(12) Uani d 0.895(2) B 1
C C9 0.2800(4) -0.0183(4) -0.0714(4) 0.0766(12) Uani d 1 . .
H H9 0.3426 -0.0053 -0.1019 0.092 Uiso calc 1 B 1
C C10 0.1706(4) -0.0954(4) -0.1291(4) 0.0859(13) Uani d 1 . .
H H10 0.1517 -0.1401 -0.2036 0.103 Uiso calc 1 . .
C C11 0.0960(5) -0.0989(5) -0.0680(5) 0.0936(15) Uani d 1 . .
H H11 0.0195 -0.1462 -0.0955 0.112 Uiso calc 1 B 1
C C6A 0.4785(4) 0.2603(4) 0.2920(4) 0.0594(11) Uani d 0.895(2) B 1
C C1A 0.5027(8) 0.3373(15) 0.4071(6) 0.077(3) Uani d 0.895(2) B 1
H H1A 0.4448 0.3355 0.4451 0.092 Uiso calc 0.895(2) B 1
C C2 0.6072(5) 0.4096(5) 0.4572(5) 0.0933(15) Uani d 1 . .
H H2 0.6233 0.4576 0.5315 0.112 Uiso calc 1 B 1
N N1A 0.3723(4) 0.1799(5) 0.2278(4) 0.0643(12) Uani d 0.895(2) B 1
C C21 0.1790(4) 0.4307(5) -0.1847(5) 0.0957(16) Uani d 1 . .
H H21 0.1515 0.3522 -0.2408 0.115 Uiso calc 1 . .
C C20 0.2838(4) 0.4796(4) -0.1149(4) 0.0721(11) Uani d 1 . .
H H20 0.3359 0.4420 -0.1166 0.086 Uiso calc 1 C 1
C C19B 0.5331(18) 0.8662(19) 0.1992(19) 0.061(4) Uani d 0.336(2) C 2
C C13 0.6319(5) 1.0579(4) 0.3336(4) 0.0895(14) Uani d 1 . .
H H13 0.6574 1.1397 0.3805 0.107 Uiso calc 1 C 1
C C14 0.7037(4) 0.9971(4) 0.3199(4) 0.0864(13) Uani d 1 . .
H H14 0.7765 1.0348 0.3630 0.104 Uiso calc 1 . .
C C16A 0.5720(6) 0.8168(6) 0.1771(5) 0.0596(15) Uani d 0.664(2) C 1
C C15 0.6680(4) 0.8764(4) 0.2402(4) 0.0734(11) Uani d 1 . .
H H15 0.7196 0.8371 0.2335 0.088 Uiso calc 1 C 1
C C22 0.1195(4) 0.5062(6) -0.1647(5) 0.1085(18) Uani d 1 . .
H H22 0.0498 0.4834 -0.2081 0.130 Uiso calc 1 C 1
N N3B 0.3191(18) 0.595(2) 0.2329(18) 0.065(4) Uani d 0.291(2) D 2
C C29A 0.3545(6) 0.5166(6) 0.2086(6) 0.0622(14) Uani d 0.709(2) D 1
C C25 0.6782(5) 0.8174(5) 0.4643(4) 0.0888(14) Uani d 1 . .
H H25 0.7528 0.8551 0.5035 0.107 Uiso calc 1 . .
C C26 0.6412(5) 0.7004(5) 0.3869(4) 0.0810(13) Uani d 1 . .
H H26 0.6944 0.6623 0.3747 0.097 Uiso calc 1 D 1
C C27A 0.5410(7) 0.6376(7) 0.3292(7) 0.0706(18) Uani d 0.709(2) D 1
C C24 0.6040(5) 0.8791(5) 0.4839(5) 0.0954(15) Uani d 1 . .
H H24 0.6251 0.9587 0.5369 0.114 Uiso calc 1 D 1
C C33 0.0862(5) 0.3191(6) -0.0094(5) 0.1116(19) Uani d 1 . .
H H33 0.0162 0.2939 -0.0535 0.134 Uiso calc 1 D 1
C C32 0.1463(5) 0.2475(5) -0.0259(5) 0.1028(18) Uani d 1 . .
H H32 0.1216 0.1689 -0.0816 0.123 Uiso calc 1 . .
N N2A 0.3891(7) 0.8036(8) 0.1159(7) 0.0591(18) Uani d 0.664(2) C 1
C C19A 0.2954(7) 0.6052(8) -0.0365(7) 0.061(2) Uani d 0.664(2) C 1
C C18A 0.3865(6) 0.6957(6) 0.0493(6) 0.0573(14) Uani d 0.664(2) C 1
S S3B 0.4679(4) 0.6343(5) 0.0429(5) 0.0638(13) Uani d 0.336(2) C 2
C C18B 0.4464(11) 0.7690(12) 0.1109(11) 0.052(2) Uani d 0.336(2) C 2
C C17B 0.2828(12) 0.6612(15) -0.0114(13) 0.061(3) Uani d 0.336(2) C 2
N N2B 0.3511(14) 0.7752(16) 0.0759(13) 0.055(3) Uani d 0.336(2) C 2
C C29B 0.4150(14) 0.5936(15) 0.2672(12) 0.062(3) Uani d 0.291(2) D 2
S S6A 0.1424(3) 0.4518(3) 0.0917(4) 0.0843(9) Uani d 0.709(2) D 1
S S6B 0.4862(19) 0.8226(16) 0.4275(19) 0.089(4) Uani d 0.291(2) D 2
N N3A 0.3538(8) 0.6222(8) 0.2712(8) 0.070(2) Uani d 0.709(2) D 1
S S7B 0.9034(4) 0.3217(4) 0.5182(5) 0.0711(14) Uani d 0.260(2) A 2
N N4B 1.0418(19) 0.212(2) 0.4968(18) 0.079(4) Uani d 0.260(2) A 2
C C38B 1.0064(19) 0.3268(19) 0.4458(17) 0.079(4) Uani d 0.260(2) A 2
C C39B 1.064(2) 0.256(2) 0.427(2) 0.078(4) Uani d 0.260(2) A 2
C C16B 0.3348(13) 0.5752(14) -0.0425(14) 0.059(3) Uani d 0.336(2) C 2
C C38A 0.8778(9) 0.2223(10) 0.6336(9) 0.0762(18) Uani d 0.740(2) A 1
C C30A 0.2617(6) 0.4174(7) 0.1204(7) 0.0652(17) Uani d 0.709(2) D 1
C C41B 0.902(3) 0.201(3) 0.626(3) 0.085(5) Uani d 0.260(2) A 2
C C17A 0.4931(8) 0.8765(8) 0.1883(9) 0.058(2) Uani d 0.664(2) C 1
C C28A 0.4631(6) 0.6952(6) 0.3426(6) 0.0593(15) Uani d 0.709(2) D 1
C C30B 0.5212(15) 0.683(2) 0.3518(19) 0.076(5) Uani d 0.291(2) D 2
S S5B 0.4269(5) 0.4495(6) 0.1972(6) 0.0683(14) Uani d 0.291(2) D 2
C C28B 0.2527(11) 0.4838(15) 0.1438(13) 0.062(3) Uani d 0.291(2) D 2
C C31 0.2486(4) 0.3003(4) 0.0470(5) 0.0799(13) Uani d 1 . .
H H31 0.3007 0.2631 0.0469 0.096 Uiso calc 1 D 1
C C27B 0.3152(13) 0.4126(14) 0.1328(16) 0.086(5) Uani d 0.291(2) D 2
C C40B 0.966(2) 0.229(2) 0.5478(17) 0.079(4) Uani d 0.260(2) A 2
C C12A 0.5205(17) 0.9982(17) 0.278(2) 0.084(6) Uani d 0.664(2) C 1
H H12A 0.4652 1.0335 0.2959 0.101 Uiso calc 0.664(2) C 1
S S4A 0.1764(5) 0.6352(4) -0.0629(5) 0.0947(14) Uani d 0.664(2) C 1
S S4B 0.5127(9) 1.0003(10) 0.2591(13) 0.084(2) Uani d 0.336(2) C 2
C C23A 0.489(3) 0.811(2) 0.415(2) 0.071(4) Uani d 0.709(2) D 1
H H23A 0.4344 0.8473 0.4222 0.086 Uiso calc 0.709(2) D 1
S S1B 0.4717(14) 0.134(2) 0.0704(17) 0.079(4) Uani d 0.105(2) B 2
C C1B 0.146(3) -0.005(6) 0.034(3) 0.090(14) Uani d 0.105(2) B 2
H H1B 0.0926 0.0165 0.0741 0.108 Uiso calc 0.105(2) B 2
C C5B 0.3311(18) 0.054(3) 0.0245(16) 0.063(5) Uani d 0.105(2) B 2
N N1B 0.336(3) 0.147(4) 0.197(2) 0.058(6) Uani d 0.105(2) B 2
C C7B 0.449(2) 0.194(3) 0.2000(18) 0.067(6) Uani d 0.105(2) B 2
C C6B 0.257(2) 0.067(3) 0.093(2) 0.063(5) Uani d 0.105(2) B 2
C C8B 0.548(2) 0.285(4) 0.2849(16) 0.076(9) Uani d 0.105(2) B 2
S S2B 0.483(2) 0.314(4) 0.3901(18) 0.097(7) Uani d 0.105(2) B 2

loop_
_atom_site_aniso_label
_atom_site_aniso_U_11
_atom_site_aniso_U_22
_atom_site_aniso_U_33
_atom_site_aniso_U_12
_atom_site_aniso_U_13
_atom_site_aniso_U_23
S7A 0.0780(11) 0.0606(9) 0.0774(13) 0.0324(8) -0.0033(9) 0.0246(9)
S8A 0.1010(16) 0.0810(14) 0.083(2) 0.0325(13) 0.0155(16) 0.0484(14)
C34A 0.109(8) 0.054(5) 0.075(8) 0.050(5) 0.021(5) 0.044(6)
C34B 0.117(16) 0.076(13) 0.060(13) 0.040(10) 0.014(11) 0.032(9)
S1A 0.0689(11) 0.0850(15) 0.0695(12) 0.0294(10) 0.0281(9) 0.0393(10)
S2A 0.0727(9) 0.1123(12) 0.0754(11) 0.0158(9) 0.0190(8) 0.0483(10)
S3A 0.0599(15) 0.0598(16) 0.0671(17) 0.0268(12) 0.0140(12) 0.0266(13)
C12B 0.071(11) 0.107(9) 0.076(14) 0.051(8) 0.015(9) 0.038(8)
S5A 0.0716(14) 0.0735(15) 0.0812(16) 0.0415(12) 0.0223(12) 0.0415(13)
C23B 0.079(12) 0.094(9) 0.096(16) 0.045(9) 0.022(10) 0.059(8)
S8B 0.092(6) 0.087(7) 0.070(5) 0.024(4) 0.032(4) 0.031(5)
C43 0.164(6) 0.069(3) 0.067(3) 0.031(3) -0.004(4) 0.034(3)
C42 0.099(4) 0.079(3) 0.069(4) 0.037(3) -0.003(3) 0.009(3)
C41A 0.105(7) 0.042(6) 0.044(4) 0.008(4) -0.002(4) 0.009(4)
C40A 0.069(4) 0.042(3) 0.065(4) 0.018(3) -0.007(3) 0.011(3)
N4A 0.072(4) 0.046(3) 0.068(4) 0.025(3) 0.000(3) 0.020(2)
C39A 0.074(4) 0.035(3) 0.055(3) 0.013(2) -0.001(3) 0.022(3)
C35 0.114(4) 0.064(3) 0.064(3) 0.019(3) 0.021(3) 0.031(2)
C36 0.077(3) 0.079(3) 0.068(3) 0.015(3) 0.018(3) 0.020(3)
C37 0.071(3) 0.071(3) 0.089(4) 0.027(3) -0.001(3) 0.012(3)
C44 0.125(4) 0.070(3) 0.070(4) 0.020(3) 0.018(3) 0.035(3)
C3 0.077(3) 0.071(3) 0.094(4) 0.011(2) -0.003(3) 0.031(3)
C4 0.075(3) 0.076(3) 0.091(4) 0.024(2) 0.020(3) 0.040(3)
C5A 0.072(3) 0.061(3) 0.070(3) 0.029(2) 0.020(2) 0.037(3)
C7A 0.071(3) 0.067(3) 0.058(3) 0.031(2) 0.020(2) 0.039(2)
C8A 0.063(3) 0.066(3) 0.069(3) 0.024(2) 0.014(2) 0.040(2)
C9 0.081(3) 0.080(3) 0.074(3) 0.030(2) 0.022(2) 0.040(2)
C10 0.094(3) 0.085(3) 0.067(3) 0.023(3) 0.009(3) 0.034(3)
C11 0.079(3) 0.094(4) 0.092(4) 0.013(3) -0.001(3) 0.046(3)
C6A 0.077(3) 0.056(3) 0.056(3) 0.030(2) 0.018(2) 0.032(2)
C1A 0.084(4) 0.067(8) 0.055(4) 0.019(4) 0.011(3) 0.016(3)
C2 0.109(4) 0.077(3) 0.073(3) 0.026(3) 0.010(3) 0.026(3)
N1A 0.068(3) 0.064(3) 0.060(3) 0.021(2) 0.012(2) 0.031(2)
C21 0.071(3) 0.088(3) 0.079(4) 0.004(3) 0.011(3) 0.018(3)
C20 0.056(2) 0.071(3) 0.076(3) 0.014(2) 0.009(2) 0.031(2)
C19B 0.085(9) 0.058(6) 0.049(7) 0.024(6) 0.018(7) 0.032(5)
C13 0.113(4) 0.067(3) 0.071(3) 0.027(3) 0.018(3) 0.023(2)
C14 0.086(3) 0.078(3) 0.068(3) 0.012(3) -0.004(3) 0.026(2)
C16A 0.064(3) 0.069(4) 0.053(4) 0.030(3) 0.015(3) 0.032(3)
C15 0.084(3) 0.068(3) 0.055(3) 0.017(2) 0.006(2) 0.027(2)
C22 0.066(3) 0.144(5) 0.083(4) 0.028(3) 0.002(3) 0.038(3)
N3B 0.070(9) 0.079(8) 0.068(11) 0.041(7) 0.035(6) 0.042(6)
C29A 0.070(3) 0.069(3) 0.073(4) 0.037(3) 0.035(3) 0.046(3)
C25 0.084(3) 0.101(4) 0.073(3) 0.018(3) 0.000(3) 0.046(3)
C26 0.087(3) 0.092(3) 0.074(3) 0.039(3) 0.023(3) 0.044(3)
C27A 0.090(4) 0.075(4) 0.059(5) 0.042(4) 0.028(3) 0.034(3)
C24 0.120(4) 0.073(3) 0.075(4) 0.027(3) 0.013(3) 0.027(3)
C33 0.066(3) 0.152(5) 0.089(4) 0.011(3) 0.011(3) 0.053(4)
C32 0.090(4) 0.089(3) 0.089(4) 0.001(3) 0.029(3) 0.029(3)
N2A 0.062(5) 0.070(4) 0.056(5) 0.031(4) 0.020(3) 0.034(3)
C19A 0.048(4) 0.076(5) 0.059(4) 0.024(4) 0.023(4) 0.032(4)
C18A 0.057(3) 0.060(3) 0.058(4) 0.018(3) 0.021(3) 0.031(3)
S3B 0.064(3) 0.057(3) 0.070(3) 0.027(2) 0.011(2) 0.028(3)
C18B 0.060(6) 0.060(5) 0.051(6) 0.023(5) 0.020(4) 0.037(4)
C17B 0.045(6) 0.086(8) 0.055(7) 0.033(6) 0.020(4) 0.031(6)
N2B 0.060(8) 0.067(7) 0.053(9) 0.033(6) 0.026(5) 0.035(5)
C29B 0.076(7) 0.071(6) 0.054(7) 0.034(6) 0.026(5) 0.038(5)
S6A 0.0629(12) 0.0996(17) 0.0865(18) 0.0343(12) 0.0198(11) 0.0396(13)
S6B 0.104(5) 0.066(4) 0.075(6) 0.033(4) 0.004(5) 0.017(4)
N3A 0.078(5) 0.073(4) 0.078(6) 0.042(4) 0.031(4) 0.043(4)
S7B 0.063(2) 0.061(2) 0.082(4) 0.027(2) 0.015(2) 0.027(2)
N4B 0.083(10) 0.064(10) 0.081(11) 0.023(8) 0.015(7) 0.031(7)
C38B 0.093(11) 0.043(11) 0.058(10) 0.009(7) 0.018(8) 0.000(8)
C39B 0.080(11) 0.048(11) 0.078(10) 0.008(7) 0.018(8) 0.019(8)
C16B 0.055(7) 0.065(6) 0.059(7) 0.025(5) 0.020(6) 0.029(5)
C38A 0.081(5) 0.052(4) 0.072(5) 0.022(3) -0.016(3) 0.016(4)
C30A 0.056(4) 0.076(4) 0.074(4) 0.008(3) 0.013(3) 0.053(3)
C41B 0.089(13) 0.050(11) 0.082(11) -0.015(8) -0.008(8) 0.031(9)
C17A 0.080(5) 0.057(4) 0.045(4) 0.029(4) 0.022(4) 0.029(3)
C28A 0.075(4) 0.061(3) 0.052(4) 0.030(3) 0.022(3) 0.032(3)
C30B 0.091(9) 0.070(8) 0.063(10) 0.017(7) 0.021(8) 0.037(7)
S5B 0.069(3) 0.072(3) 0.089(4) 0.040(3) 0.029(3) 0.050(3)
C28B 0.048(6) 0.088(7) 0.072(8) 0.022(6) 0.024(5) 0.057(6)
C31 0.077(3) 0.080(3) 0.097(4) 0.026(2) 0.031(3) 0.054(3)
C27B 0.078(10) 0.087(8) 0.095(11) 0.028(7) 0.018(7) 0.047(6)
C40B 0.068(9) 0.055(9) 0.076(10) 0.006(7) 0.000(7) 0.014(7)
C12A 0.115(7) 0.070(6) 0.062(10) 0.032(6) 0.021(6) 0.028(5)
S4A 0.0711(15) 0.1112(19) 0.088(3) 0.0455(14) 0.0093(17) 0.0321(15)
S4B 0.106(4) 0.068(3) 0.065(4) 0.025(3) 0.015(3) 0.027(3)
C23A 0.087(6) 0.077(8) 0.066(8) 0.047(6) 0.028(5) 0.037(6)
S1B 0.071(8) 0.076(10) 0.091(8) 0.035(7) 0.035(6) 0.036(7)
C1B 0.062(11) 0.106(19) 0.084(11) 0.031(15) 0.018(9) 0.033(16)
C5B 0.068(8) 0.057(9) 0.076(6) 0.024(8) 0.019(6) 0.041(8)
N1B 0.065(9) 0.057(14) 0.075(9) 0.035(10) 0.014(7) 0.044(10)
C7B 0.069(9) 0.067(12) 0.079(8) 0.026(10) 0.016(8) 0.044(10)
C6B 0.068(8) 0.057(9) 0.076(6) 0.024(8) 0.019(6) 0.041(8)
C8B 0.078(10) 0.062(14) 0.082(9) 0.015(13) 0.007(8) 0.037(13)
S2B 0.096(8) 0.069(12) 0.089(10) -0.002(8) 0.016(8) 0.027(10)

loop_
_atom_type_symbol
_atom_type_description
_atom_type_scat_dispersion_real
_atom_type_scat_dispersion_imag
_atom_type_scat_source
C C 0.0181 0.0091 'International Tables Vol C Tables 4.2.6.8 and 6.1.1.4'
H H 0.0000 0.0000 'International Tables Vol C Tables 4.2.6.8 and 6.1.1.4'
N N 0.0311 0.0180 'International Tables Vol C Tables 4.2.6.8 and 6.1.1.4'
S S 0.3331 0.5567 'International Tables Vol C Tables 4.2.6.8 and 6.1.1.4'
Cr Cr -0.1635 2.4439 'International Tables Vol C Tables 4.2.6.8 and 6.1.1.4'
Sr Sr -0.3528 1.8200 'International Tables Vol C Tables 4.2.6.8 and 6.1.1.4'

loop_
_geom_angle_atom_site_label_1
_geom_angle_atom_site_label_2
_geom_angle_atom_site_label_3
_geom_angle
C38A S7A C40A 89.9(3)
C44 S8A C41A 93.1(4)
C35 C34A C39A 115.0(11)
C35 C34A H34A 122.5
C39A C34A H34A 122.5
C39B C34B C44 130(2)
C39B C34B H34B 115.1
C44 C34B H34B 115.1
C5A S1A C7A 89.4(3)
C11 S2A C8A 90.9(3)
C16A S3A C18A 90.0(4)
C17B C12B C22 128(3)
C17B C12B H12B 115.8
C22 C12B H12B 115.8
C27A S5A C29A 89.2(4)
C28B C23B C33 135(2)
C28B C23B H23B 112.3
C33 C23B H23B 112.3
C35 S8B C41B 92.9(8)
C44 C43 C42 115.8(5)
C44 C43 H43 122.1
C42 C43 H43 122.1
C38B C42 C43 129.5(9)
C43 C42 C41A 106.9(5)
C43 C42 H42 126.6
C41A C42 H42 126.6
C40A C41A C42 128.9(7)
C40A C41A S8A 120.8(6)
C42 C41A S8A 110.2(6)
N4A C40A C41A 118.9(9)
N4A C40A S7A 117.5(7)
C41A C40A S7A 123.6(5)
C40A N4A C39A 106.2(8)
C38A C39A N4A 118.8(6)
C38A C39A C34A 120.2(9)
N4A C39A C34A 121.0(9)
C36 C35 C34A 120.8(6)
C36 C35 S8B 114.1(6)
C36 C35 H35 119.6
C34A C35 H35 119.6
C37 C36 C35 120.5(5)
C37 C36 H36 119.7
C35 C36 H36 119.7
C38A C37 C36 122.6(5)
C36 C37 C41B 106.5(9)
C38A C37 H37 118.7
C36 C37 H37 118.7
C43 C44 C34B 108.4(13)
C43 C44 S8A 114.0(4)
C43 C44 H44 123.0
S8A C44 H44 123.0
C2 C3 C4 120.3(5)
C2 C3 H3 119.8
C4 C3 H3 119.8
C5A C4 C3 120.0(5)
C3 C4 C8B 92.8(8)
C5A C4 H4 120.0
C3 C4 H4 120.0
C4 C5A C6A 119.3(5)
C4 C5A S1A 130.1(4)
C6A C5A S1A 110.6(4)
N1A C7A C8A 123.9(4)
N1A C7A S1A 115.0(4)
C8A C7A S1A 121.1(4)
C9 C8A C7A 128.0(5)
C9 C8A S2A 111.0(4)
C7A C8A S2A 121.0(4)
C5B C9 C10 138.7(12)
C10 C9 C8A 110.7(4)
C10 C9 H9 124.7
C8A C9 H9 124.7
C11 C10 C9 113.5(5)
C11 C10 H10 123.3
C9 C10 H10 123.3
C10 C11 C1B 107.3(19)
C10 C11 S2A 113.9(4)
C10 C11 H11 123.1
S2A C11 H11 123.1
C5A C6A N1A 114.5(4)
C5A C6A C1A 119.7(5)
N1A C6A C1A 125.8(5)
C2 C1A C6A 119.1(6)
C2 C1A H1A 120.4
C6A C1A H1A 120.4
C1A C2 C3 121.5(6)
C3 C2 S2B 118.1(8)
C1A C2 H2 119.2
C3 C2 H2 119.2
C7A N1A C6A 110.5(4)
C22 C21 C20 115.1(5)
C22 C21 H21 122.5
C20 C21 H21 122.5
C16B C20 C21 133.2(9)
C21 C20 C19A 105.8(5)
C21 C20 H20 127.1
C19A C20 H20 127.1
C18B C19B S4B 117.0(15)
C18B C19B C15 128.7(16)
S4B C19B C15 113.2(12)
C14 C13 C12A 119.6(9)
C14 C13 S4B 121.6(5)
C14 C13 H13 120.2
C12A C13 H13 120.2
C13 C14 C15 119.6(5)
C13 C14 H14 120.2
C15 C14 H14 120.2
C15 C16A C17A 117.1(7)
C15 C16A S3A 133.1(6)
C17A C16A S3A 109.8(5)
C16A C15 C14 125.6(6)
C14 C15 C19B 95.5(8)
C16A C15 H15 117.2
C14 C15 H15 117.2
C21 C22 C12B 111.0(14)
C21 C22 S4A 115.9(4)
C21 C22 H22 122.1
S4A C22 H22 122.1
C29B N3B C28B 111.9(18)
N3A C29A C30A 126.5(7)
N3A C29A S5A 116.5(7)
C30A C29A S5A 116.9(5)
C26 C25 C24 119.2(5)
C26 C25 H25 120.4
C24 C25 H25 120.4
C27A C26 C25 126.8(6)
C25 C26 C30B 99.8(10)
C27A C26 H26 116.6
C25 C26 H26 116.6
C26 C27A C28A 117.0(7)
C26 C27A S5A 132.9(6)
C28A C27A S5A 110.1(6)
C25 C24 S6B 122.1(8)
C25 C24 C23A 115.7(11)
C25 C24 H24 122.2
C23A C24 H24 122.2
C32 C33 C23B 109.2(11)
C32 C33 S6A 115.7(5)
C32 C33 H33 122.2
S6A C33 H33 122.2
C33 C32 C31 114.2(5)
C33 C32 H32 122.9
C31 C32 H32 122.9
C18A N2A C17A 113.3(9)
C18A C19A C20 129.6(7)
C18A C19A S4A 119.6(6)
C20 C19A S4A 110.8(6)
N2A C18A C19A 125.9(8)
N2A C18A S3A 113.6(7)
C19A C18A S3A 120.5(6)
C18B S3B C16B 88.9(7)
N2B C18B C19B 124.3(16)
N2B C18B S3B 117.3(12)
C19B C18B S3B 118.4(12)
C12B C17B C16B 112(2)
C12B C17B N2B 132.5(18)
C16B C17B N2B 114.2(13)
C18B N2B C17B 109.4(14)
N3B C29B C30B 136.5(19)
N3B C29B S5B 112.4(14)
C30B C29B S5B 111.1(13)
C33 S6A C30A 90.1(4)
C24 S6B C30B 86.2(12)
C29A N3A C28A 109.5(8)
C38B S7B C40B 84.3(8)
C40B N4B C39B 120(3)
C42 C38B C39B 116.9(16)
C42 C38B S7B 120.2(14)
C39B C38B S7B 119.3(15)
C34B C39B C38B 116.9(18)
C34B C39B N4B 137(2)
C38B C39B N4B 105.6(19)
C20 C16B C17B 117.8(14)
C20 C16B S3B 132.0(11)
C17B C16B S3B 110.1(11)
C37 C38A C39A 120.9(7)
C37 C38A S7A 131.4(6)
C39A C38A S7A 107.7(6)
C31 C30A C29A 133.7(7)
C31 C30A S6A 110.4(6)
C29A C30A S6A 115.7(6)
C37 C41B C40B 156.6(19)
C37 C41B S8B 106.0(11)
C40B C41B S8B 97.4(16)
N2A C17A C16A 113.1(7)
N2A C17A C12A 126.7(10)
C16A C17A C12A 119.8(10)
C23A C28A C27A 122.5(14)
C23A C28A N3A 122.9(14)
C27A C28A N3A 114.6(7)
C26 C30B C29B 142.0(19)
C26 C30B S6B 112.7(15)
C29B C30B S6B 105.0(14)
C27B S5B C29B 85.7(8)
C27B C28B C23B 117.4(16)
C27B C28B N3B 103.7(14)
C23B C28B N3B 138.8(17)
C32 C31 C30A 109.6(6)
C32 C31 C27B 138.9(8)
C32 C31 H31 125.2
C30A C31 H31 125.2
C28B C27B C31 104.7(12)
C28B C27B S5B 126.1(12)
C31 C27B S5B 129.2(12)
N4B C40B C41B 144(3)
N4B C40B S7B 109(2)
C41B C40B S7B 107.3(17)
C13 C12A C17A 116.9(15)
C13 C12A H12A 121.6
C17A C12A H12A 121.6
C22 S4A C19A 92.3(4)
C13 S4B C19B 89.5(9)
C28A C23A C24 119(2)
C28A C23A H23A 120.6
C24 C23A H23A 120.6
C5B S1B C7B 89.3(12)
C11 C1B C6B 137(3)
C11 C1B H1B 111.7
C6B C1B H1B 111.7
C9 C5B C6B 111.8(17)
C9 C5B S1B 127.1(19)
C6B C5B S1B 121.0(18)
C7B N1B C6B 118(3)
N1B C7B C8B 134(2)
N1B C7B S1B 109.1(18)
C8B C7B S1B 117(2)
C5B C6B C1B 109(2)
C5B C6B N1B 102(2)
C1B C6B N1B 149(3)
C7B C8B C4 136.3(17)
C7B C8B S2B 98.1(15)
C4 C8B S2B 125.5(14)
C2 S2B C8B 83.1(10)

loop_
_geom_bond_atom_site_label_1
_geom_bond_atom_site_label_2
_geom_bond_distance
S7A C38A 1.719(8)
S7A C40A 1.739(8)
S8A C44 1.645(6)
S8A C41A 1.699(9)
C34A C35 1.401(17)
C34A C39A 1.447(12)
C34A H34A 0.9300
C34B C39B 1.27(3)
C34B C44 1.380(19)
C34B H34B 0.9300
S1A C5A 1.719(6)
S1A C7A 1.732(5)
S2A C11 1.680(6)
S2A C8A 1.705(5)
S3A C16A 1.737(7)
S3A C18A 1.756(7)
C12B C17B 1.36(2)
C12B C22 1.425(19)
C12B H12B 0.9300
S5A C27A 1.728(8)
S5A C29A 1.748(7)
C23B C28B 1.376(17)
C23B C33 1.387(17)
C23B H23B 0.9300
S8B C35 1.566(14)
S8B C41B 1.855(18)
C43 C44 1.350(7)
C43 C42 1.391(8)
C43 H43 0.9300
C42 C38B 1.158(16)
C42 C41A 1.512(10)
C42 H42 0.9300
C41A C40A 1.489(11)
C40A N4A 1.302(9)
N4A C39A 1.417(9)
C39A C38A 1.375(8)
C35 C36 1.359(6)
C35 H35 0.9300
C36 C37 1.352(7)
C36 H36 0.9300
C37 C38A 1.279(8)
C37 C41B 1.515(16)
C37 H37 0.9300
C44 H44 0.9300
C3 C2 1.378(7)
C3 C4 1.392(7)
C3 H3 0.9300
C4 C5A 1.366(7)
C4 C8B 1.510(17)
C4 H4 0.9300
C5A C6A 1.382(6)
C7A N1A 1.322(7)
C7A C8A 1.444(7)
C8A C9 1.404(7)
C9 C5B 1.256(17)
C9 C10 1.389(7)
C9 H9 0.9300
C10 C11 1.320(6)
C10 H10 0.9300
C11 C1B 1.37(2)
C11 H11 0.9300
C6A N1A 1.390(6)
C6A C1A 1.447(8)
C1A C2 1.311(9)
C1A H1A 0.9300
C2 S2B 1.604(17)
C2 H2 0.9300
C21 C22 1.364(7)
C21 C20 1.392(7)
C21 H21 0.9300
C20 C16B 1.174(15)
C20 C19A 1.496(10)
C20 H20 0.9300
C19B C18B 1.42(2)
C19B S4B 1.71(2)
C19B C15 1.71(2)
C13 C14 1.346(7)
C13 C12A 1.377(16)
C13 S4B 1.549(13)
C13 H13 0.9300
C14 C15 1.405(6)
C14 H14 0.9300
C16A C15 1.259(8)
C16A C17A 1.416(10)
C15 H15 0.9300
C22 S4A 1.585(8)
C22 H22 0.9300
N3B C29B 1.28(3)
N3B C28B 1.409(16)
C29A N3A 1.288(11)
C29A C30A 1.467(10)
C25 C26 1.361(7)
C25 C24 1.374(7)
C25 H25 0.9300
C26 C27A 1.275(9)
C26 C30B 1.479(17)
C26 H26 0.9300
C27A C28A 1.381(9)
C24 S6B 1.45(2)
C24 C23A 1.48(3)
C24 H24 0.9300
C33 C32 1.334(8)
C33 S6A 1.609(7)
C33 H33 0.9300
C32 C31 1.383(8)
C32 H32 0.9300
N2A C18A 1.310(11)
N2A C17A 1.393(11)
C19A C18A 1.412(11)
C19A S4A 1.723(10)
S3B C18B 1.730(15)
S3B C16B 1.751(16)
C18B N2B 1.31(2)
C17B C16B 1.397(18)
C17B N2B 1.43(2)
C29B C30B 1.51(3)
C29B S5B 1.785(18)
S6A C30A 1.772(9)
S6B C30B 1.88(3)
N3A C28A 1.436(11)
S7B C38B 1.705(15)
S7B C40B 1.83(3)
N4B C40B 1.24(3)
N4B C39B 1.393(17)
C38B C39B 1.289(17)
C30A C31 1.388(9)
C41B C40B 1.531(17)
C17A C12A 1.466(17)
C28A C23A 1.34(3)
S5B C27B 1.457(14)
C28B C27B 1.365(16)
C31 C27B 1.401(14)
C31 H31 0.9300
C12A H12A 0.9300
C23A H23A 0.9300
S1B C5B 1.688(18)
S1B C7B 1.730(19)
C1B C6B 1.397(19)
C1B H1B 0.9300
C5B C6B 1.367(19)
N1B C7B 1.38(4)
N1B C6B 1.46(2)
C7B C8B 1.458(19)
C8B S2B 1.690(19)

loop_
_geom_torsion_atom_site_label_1
_geom_torsion_atom_site_label_2
_geom_torsion_atom_site_label_3
_geom_torsion_atom_site_label_4
_geom_torsion
C44 C43 C42 C38B 9.0(19)
C44 C43 C42 C41A -0.7(7)
C43 C42 C41A C40A 179.1(8)
C43 C42 C41A S8A 1.3(8)
C44 S8A C41A C40A -179.2(7)
C44 S8A C41A C42 -1.2(7)
C42 C41A C40A N4A 178.6(8)
S8A C41A C40A N4A -3.8(11)
C42 C41A C40A S7A -1.3(12)
S8A C41A C40A S7A 176.2(5)
C38A S7A C40A N4A -0.5(7)
C38A S7A C40A C41A 179.4(8)
C41A C40A N4A C39A -179.1(6)
S7A C40A N4A C39A 0.8(8)
C40A N4A C39A C38A -0.7(10)
C40A N4A C39A C34A 179.6(12)
C35 C34A C39A C38A 0(2)
C35 C34A C39A N4A 179.6(10)
C39A C34A C35 C36 0(2)
C41B S8B C35 C36 1.5(16)
C34A C35 C36 C37 0.2(13)
S8B C35 C36 C37 -1.4(9)
C35 C36 C37 C38A 0.4(10)
C35 C36 C37 C41B 0.3(17)
C42 C43 C44 C34B 7(3)
C42 C43 C44 S8A -0.2(7)
C39B C34B C44 C43 -15(7)
C41A S8A C44 C43 0.9(6)
C2 C3 C4 C5A -2.3(8)
C2 C3 C4 C8B -2(3)
C3 C4 C5A C6A 2.7(8)
C3 C4 C5A S1A -180.0(5)
C7A S1A C5A C4 -177.3(6)
C7A S1A C5A C6A 0.3(4)
C5A S1A C7A N1A -0.1(5)
C5A S1A C7A C8A 179.6(4)
N1A C7A C8A C9 174.6(5)
S1A C7A C8A C9 -5.0(7)
N1A C7A C8A S2A -3.5(7)
S1A C7A C8A S2A 176.9(3)
C11 S2A C8A C9 -0.4(4)
C11 S2A C8A C7A 177.9(4)
C7A C8A C9 C10 -177.9(5)
S2A C8A C9 C10 0.4(5)
C5B C9 C10 C11 -2(3)
C8A C9 C10 C11 -0.1(6)
C9 C10 C11 C1B 13(4)
C9 C10 C11 S2A -0.2(6)
C8A S2A C11 C10 0.4(5)
C4 C5A C6A N1A 177.4(5)
S1A C5A C6A N1A -0.4(6)
C4 C5A C6A C1A -0.9(13)
S1A C5A C6A C1A -178.7(11)
C5A C6A C1A C2 -1(2)
N1A C6A C1A C2 -179.5(11)
C6A C1A C2 C3 2(2)
C4 C3 C2 C1A 0.0(14)
C4 C3 C2 S2B 3(3)
C8A C7A N1A C6A -179.8(4)
S1A C7A N1A C6A -0.2(6)
C5A C6A N1A C7A 0.4(7)
C1A C6A N1A C7A 178.5(12)
C22 C21 C20 C16B -2.5(15)
C22 C21 C20 C19A 0.7(7)
C12A C13 C14 C15 7.2(19)
S4B C13 C14 C15 -3.6(11)
C18A S3A C16A C15 -179.1(7)
C18A S3A C16A C17A 0.0(8)
C17A C16A C15 C14 -0.7(12)
S3A C16A C15 C14 178.3(5)
C13 C14 C15 C16A 0.5(8)
C13 C14 C15 C19B -2.1(10)
C18B C19B C15 C14 174(2)
S4B C19B C15 C14 6.4(16)
C20 C21 C22 C12B 8(3)
C20 C21 C22 S4A -2.5(8)
C17B C12B C22 C21 -18(6)
C27A S5A C29A N3A -2.5(9)
C27A S5A C29A C30A 176.1(6)
C24 C25 C26 C27A -1.6(10)
C24 C25 C26 C30B -1.3(11)
C25 C26 C27A C28A 3.5(14)
C25 C26 C27A S5A -179.5(6)
C29A S5A C27A C26 -175.2(10)
C29A S5A C27A C28A 2.0(8)
C26 C25 C24 S6B 2.4(16)
C26 C25 C24 C23A -1.3(17)
C28B C23B C33 C32 -4(7)
C23B C33 C32 C31 5(3)
S6A C33 C32 C31 -0.5(7)
C21 C20 C19A C18A -178.0(7)
C21 C20 C19A S4A 1.1(7)
C17A N2A C18A C19A -175.9(9)
C17A N2A C18A S3A 2.4(12)
C20 C19A C18A N2A -178.7(8)
S4A C19A C18A N2A 2.2(12)
C20 C19A C18A S3A 3.2(11)
S4A C19A C18A S3A -175.9(5)
C16A S3A C18A N2A -1.4(7)
C16A S3A C18A C19A 177.0(6)
S4B C19B C18B N2B -3(3)
C15 C19B C18B N2B -169.5(18)
S4B C19B C18B S3B 176.0(13)
C15 C19B C18B S3B 9(3)
C16B S3B C18B N2B -0.9(14)
C16B S3B C18B C19B -179.7(15)
C22 C12B C17B C16B 19(6)
C22 C12B C17B N2B -175(3)
C19B C18B N2B C17B -178.4(17)
S3B C18B N2B C17B 3(2)
C12B C17B N2B C18B -169(4)
C16B C17B N2B C18B -4(3)
C28B N3B C29B C30B 176(2)
C28B N3B C29B S5B -4(3)
C32 C33 S6A C30A 0.5(6)
C25 C24 S6B C30B -1.6(18)
C30A C29A N3A C28A -176.4(7)
S5A C29A N3A C28A 2.1(12)
C43 C42 C38B C39B -18(4)
C43 C42 C38B S7B -176.1(8)
C40B S7B C38B C42 169(2)
C40B S7B C38B C39B 11(3)
C44 C34B C39B C38B 7(9)
C44 C34B C39B N4B -170(4)
C42 C38B C39B C34B 9(6)
S7B C38B C39B C34B 168(4)
C42 C38B C39B N4B -173(2)
S7B C38B C39B N4B -14(4)
C40B N4B C39B C34B -172(5)
C40B N4B C39B C38B 10(4)
C21 C20 C16B C17B 4(3)
C21 C20 C16B S3B -179.1(9)
C12B C17B C16B C20 -11(4)
N2B C17B C16B C20 -179.0(13)
C12B C17B C16B S3B 172(3)
N2B C17B C16B S3B 3(2)
C18B S3B C16B C20 -178.6(18)
C18B S3B C16B C17B -1.4(16)
C36 C37 C38A C39A -0.9(15)
C36 C37 C38A S7A 179.9(8)
N4A C39A C38A C37 -178.9(9)
C34A C39A C38A C37 0.8(17)
N4A C39A C38A S7A 0.4(11)
C34A C39A C38A S7A -179.9(11)
C40A S7A C38A C37 179.3(12)
C40A S7A C38A C39A 0.0(8)
N3A C29A C30A C31 -179.8(10)
S5A C29A C30A C31 1.7(10)
N3A C29A C30A S6A 5.4(12)
S5A C29A C30A S6A -173.1(5)
C33 S6A C30A C31 -0.5(6)
C33 S6A C30A C29A 175.6(6)
C36 C37 C41B C40B -176(7)
C36 C37 C41B S8B 1(2)
C35 S8B C41B C37 -1(2)
C35 S8B C41B C40B 177.3(19)
C18A N2A C17A C16A -2.4(15)
C18A N2A C17A C12A -175(2)
C15 C16A C17A N2A -179.5(8)
S3A C16A C17A N2A 1.3(13)
C15 C16A C17A C12A -6(2)
S3A C16A C17A C12A 174.4(17)
C26 C27A C28A C23A -2(2)
S5A C27A C28A C23A 179.9(18)
C26 C27A C28A N3A 176.4(8)
S5A C27A C28A N3A -1.3(12)
C29A N3A C28A C23A 178.3(19)
C29A N3A C28A C27A -0.5(14)
C25 C26 C30B C29B 172(3)
C25 C26 C30B S6B 0.3(17)
N3B C29B C30B C26 -165(3)
S5B C29B C30B C26 15(3)
N3B C29B C30B S6B 7(3)
S5B C29B C30B S6B -173.2(13)
C24 S6B C30B C26 1(2)
C24 S6B C30B C29B -174.0(16)
N3B C29B S5B C27B 2(2)
C30B C29B S5B C27B -177.5(16)
C33 C23B C28B C27B 1(7)
C33 C23B C28B N3B -176(4)
C29B N3B C28B C27B 4(3)
C29B N3B C28B C23B -178(4)
C33 C32 C31 C30A 0.1(7)
C33 C32 C31 C27B -5.3(18)
C29A C30A C31 C32 -174.8(7)
S6A C30A C31 C32 0.3(7)
C23B C28B C27B C31 0(4)
N3B C28B C27B C31 177.8(18)
C23B C28B C27B S5B 179(3)
N3B C28B C27B S5B -3(3)
C32 C31 C27B C28B 3(3)
C32 C31 C27B S5B -176.8(11)
C29B S5B C27B C28B 0(2)
C29B S5B C27B C31 180(2)
C39B N4B C40B C41B 176(4)
C39B N4B C40B S7B -3(3)
C37 C41B C40B N4B 173(6)
S8B C41B C40B N4B -4(5)
C37 C41B C40B S7B -8(8)
S8B C41B C40B S7B 175.1(14)
C38B S7B C40B N4B -4.3(19)
C38B S7B C40B C41B 176(2)
C14 C13 C12A C17A -14(3)
N2A C17A C12A C13 -174.4(17)
C16A C17A C12A C13 13(3)
C21 C22 S4A C19A 2.6(7)
C18A C19A S4A C22 177.1(7)
C20 C19A S4A C22 -2.1(7)
C14 C13 S4B C19B 6.8(15)
C18B C19B S4B C13 -176.3(18)
C15 C19B S4B C13 -7.4(17)
C27A C28A C23A C24 0(4)
N3A C28A C23A C24 -179.0(16)
C25 C24 C23A C28A 2(3)
C10 C11 C1B C6B -22(11)
C10 C9 C5B C6B -5(6)
C10 C9 C5B S1B 177.5(17)
C7B S1B C5B C9 -179(4)
C7B S1B C5B C6B 4(5)
C6B N1B C7B C8B 171(5)
C6B N1B C7B S1B -5(5)
C5B S1B C7B N1B 1(4)
C5B S1B C7B C8B -176(4)
C9 C5B C6B C1B 0(7)
S1B C5B C6B C1B 177(5)
C9 C5B C6B N1B 176(4)
S1B C5B C6B N1B -7(5)
C11 C1B C6B C5B 15(12)
C11 C1B C6B N1B -157(7)
C7B N1B C6B C5B 7(6)
C7B N1B C6B C1B 180(9)
N1B C7B C8B C4 -175(5)
S1B C7B C8B C4 2(9)
N1B C7B C8B S2B 3(8)
S1B C7B C8B S2B 179(4)
C3 C4 C8B C7B 179(7)
C3 C4 C8B S2B 1(6)
C3 C2 S2B C8B -2(4)
C7B C8B S2B C2 -178(4)
C4 C8B S2B C2 0(6)

_cod_database_fobs_code 2021629
